data_4101720
loop_
_publ_author_name
'Evans, William J.'
'Montalvo, Elizabeth'
'Champagne, Timothy M.'
'Ziller, Joseph W.'
'DiPasquale, Antonio G.'
'Rheingold, Arnold L.'

_publ_section_title
;
 Organolanthanide-based synthesis of 1,2,3-triazoles from nitriles and
 diazo compounds.
;
_journal_issue 1
_journal_name_full 'Journal of the American Chemical Society'
_journal_page_first 16
_journal_page_last 17
_journal_paper_doi 10.1021/ja077298e
_journal_volume 130
_journal_year 2008
_chemical_formula_moiety {(C5Me5)2Sm[\m-N(SiMe3)NC]}2
_chemical_formula_sum 'C48 H78 N4 Si2 Sm2'
_chemical_formula_weight 1068.02
_chemical_name_systematic
; 
 ? 
;
_space_group_IT_number 2
_symmetry_cell_setting triclinic
_symmetry_space_group_name_Hall '-P 1'
_symmetry_space_group_name_H-M 'P -1'
_atom_sites_solution_hydrogens difmap
_atom_sites_solution_primary direct
_atom_sites_solution_secondary difmap
_audit_creation_method SHELXTL
_cell_angle_alpha 69.775(2)
_cell_angle_beta 81.002(2)
_cell_angle_gamma 83.535(2)
_cell_formula_units_Z 2
_cell_length_a 9.5887(10)
_cell_length_b 14.3066(15)
_cell_length_c 19.579(2)
_cell_measurement_temperature 143(2)
_cell_volume 2484.3(4)
_computing_cell_refinement 'Bruker SMART/SAINT'
_computing_data_collection 'Bruker SMART'
_computing_data_reduction 'Bruker SAINT'
_computing_molecular_graphics 'Bruker SHELXTL'
_computing_publication_material 'Bruker SHELXTL'
_computing_structure_refinement 'Bruker SHELXTL'
_computing_structure_solution 'Bruker SHELXTL'
_diffrn_ambient_temperature 143(2)
_diffrn_measured_fraction_theta_full 0.971
_diffrn_measured_fraction_theta_max 0.971
_diffrn_measurement_device_type 'CCD area detector'
_diffrn_measurement_method 'phi and omega scans'
_diffrn_radiation_monochromator graphite
_diffrn_radiation_source 'normal-focus sealed tube'
_diffrn_radiation_type MoK\a
_diffrn_radiation_wavelength 0.71073
_diffrn_reflns_av_R_equivalents 0.0231
_diffrn_reflns_av_sigmaI/netI 0.0294
_diffrn_reflns_limit_h_max 12
_diffrn_reflns_limit_h_min -12
_diffrn_reflns_limit_k_max 19
_diffrn_reflns_limit_k_min -18
_diffrn_reflns_limit_l_max 26
_diffrn_reflns_limit_l_min -25
_diffrn_reflns_number 27605
_diffrn_reflns_theta_full 28.32
_diffrn_reflns_theta_max 28.32
_diffrn_reflns_theta_min 2.15
_diffrn_standards_decay_% '< 1.0'
_diffrn_standards_interval_count 'initial 50 frames recollected'
_diffrn_standards_number '50 frames'
_exptl_absorpt_coefficient_mu 2.423
_exptl_absorpt_correction_T_max 0.7278
_exptl_absorpt_correction_T_min 0.5607
_exptl_absorpt_correction_type multi-scan
_exptl_absorpt_process_details 'Bruker SADABS'
_exptl_crystal_colour yellow
_exptl_crystal_density_diffrn 1.428
_exptl_crystal_density_meas ?
_exptl_crystal_density_method 'not measured'
_exptl_crystal_description prism
_exptl_crystal_F_000 1092
_exptl_crystal_size_max 0.27
_exptl_crystal_size_mid 0.19
_exptl_crystal_size_min 0.14
_refine_diff_density_max 1.022
_refine_diff_density_min -0.504
_refine_diff_density_rms 0.084
_refine_ls_extinction_method none
_refine_ls_goodness_of_fit_ref 1.028
_refine_ls_hydrogen_treatment refall
_refine_ls_matrix_type full
_refine_ls_number_parameters 817
_refine_ls_number_reflns 11997
_refine_ls_number_restraints 0
_refine_ls_restrained_S_all 1.028
_refine_ls_R_factor_all 0.0297
_refine_ls_R_factor_gt 0.0213
_refine_ls_shift/su_max 0.003
_refine_ls_shift/su_mean 0.000
_refine_ls_structure_factor_coef Fsqd
_refine_ls_weighting_details 'calc w=1/[\s^2^(Fo^2^)+(0.0234P)^2^+0.9520P] where P=(Fo^2^+2Fc^2^)/3'
_refine_ls_weighting_scheme calc
_refine_ls_wR_factor_gt 0.0504
_refine_ls_wR_factor_ref 0.0545
_reflns_number_gt 9953
_reflns_number_total 11997
_reflns_threshold_expression >2sigma(I)
_cod_data_source_file ja077298e-file007.cif
_cod_data_source_block tmc61,_{(C5Me5)2Sm[\m-N(SiMe3)NC]}2,_1_[CCDC#659717]
_cod_depositor_comments
;
The following automatic conversions were performed:

'_symmetry_cell_setting' value 'Triclinic' changed to 'triclinic'
according to the built-in table from CIF Core dictionary named
'cif_core.dic' version 2.4.1 from 2010-06-29.

Automatic conversion script
Id: cif_fix_values 1673 2011-04-08 12:14:43Z adriana 

The following automatic conversions were performed:

'_exptl_crystal_density_meas' value 'n/a' was changed to '?' - the
value is perceived as not measured.

Automatic conversion script
Id: cif_fix_values 3008 2015-01-20 13:52:24Z robertas 
;
_cod_original_sg_symbol_H-M P-1
_cod_database_code 4101720

loop_
_symmetry_equiv_pos_as_xyz
'x, y, z'
'-x, -y, -z'

loop_
_atom_site_label
_atom_site_type_symbol
_atom_site_fract_x
_atom_site_fract_y
_atom_site_fract_z
_atom_site_U_iso_or_equiv
_atom_site_adp_type
_atom_site_occupancy
_atom_site_symmetry_multiplicity
_atom_site_calc_flag
_atom_site_refinement_flags
_atom_site_disorder_assembly
_atom_site_disorder_group
Sm1 Sm 0.722566(10) 0.594405(7) 0.184004(5) 0.01180(3) Uani 1 1 d . . .
Sm2 Sm 0.770837(10) 0.915420(7) 0.312451(5) 0.01218(3) Uani 1 1 d . . .
Si1 Si 0.83976(6) 0.47021(4) 0.38208(3) 0.01822(12) Uani 1 1 d . . .
Si2 Si 0.67256(6) 1.04352(4) 0.11132(3) 0.01691(12) Uani 1 1 d . . .
N1 N 0.78782(19) 0.57192(13) 0.30759(9) 0.0171(4) Uani 1 1 d . . .
N2 N 0.77046(18) 0.65556(13) 0.32399(9) 0.0172(4) Uani 1 1 d . . .
N3 N 0.71124(18) 0.94085(13) 0.18849(9) 0.0166(4) Uani 1 1 d . . .
N4 N 0.71809(18) 0.85450(13) 0.17664(9) 0.0165(4) Uani 1 1 d . . .
C1 C 0.9673(2) 0.65028(16) 0.09148(11) 0.0168(4) Uani 1 1 d . . .
C2 C 0.8704(2) 0.64294(16) 0.04575(11) 0.0167(4) Uani 1 1 d . . .
C3 C 0.8444(2) 0.54085(16) 0.06486(11) 0.0182(4) Uani 1 1 d . . .
C4 C 0.9221(2) 0.48570(16) 0.12417(12) 0.0182(4) Uani 1 1 d . . .
C5 C 0.9993(2) 0.55299(16) 0.13982(11) 0.0176(4) Uani 1 1 d . . .
C6 C 1.0393(3) 0.74284(19) 0.08034(14) 0.0235(5) Uani 1 1 d . . .
H6A H 1.109(3) 0.7533(19) 0.0413(15) 0.031(7) Uiso 1 1 d . . .
H6B H 1.089(3) 0.740(2) 0.1181(16) 0.044(8) Uiso 1 1 d . . .
H6C H 0.978(3) 0.798(2) 0.0734(16) 0.048(9) Uiso 1 1 d . . .
C7 C 0.8165(3) 0.7291(2) -0.01541(13) 0.0268(5) Uani 1 1 d . . .
H7A H 0.762(3) 0.707(2) -0.0431(17) 0.051(9) Uiso 1 1 d . . .
H7B H 0.892(4) 0.768(2) -0.0513(18) 0.065(10) Uiso 1 1 d . . .
H7C H 0.762(4) 0.777(3) 0.0005(18) 0.065(11) Uiso 1 1 d . . .
C8 C 0.7768(3) 0.4943(2) 0.02136(14) 0.0259(5) Uani 1 1 d . . .
H8A H 0.716(3) 0.543(2) -0.0116(15) 0.039(8) Uiso 1 1 d . . .
H8B H 0.724(3) 0.440(2) 0.0523(16) 0.042(8) Uiso 1 1 d . . .
H8C H 0.843(3) 0.469(2) -0.0080(16) 0.044(8) Uiso 1 1 d . . .
C9 C 0.9364(3) 0.37354(19) 0.15495(17) 0.0296(6) Uani 1 1 d . . .
H9A H 0.994(4) 0.350(3) 0.188(2) 0.070(12) Uiso 1 1 d . . .
H9B H 0.967(3) 0.344(3) 0.1184(19) 0.064(10) Uiso 1 1 d . . .
H9C H 0.864(4) 0.347(2) 0.1764(18) 0.055(11) Uiso 1 1 d . . .
C10 C 1.1079(3) 0.5259(2) 0.19226(14) 0.0254(5) Uani 1 1 d . . .
H10A H 1.098(3) 0.461(2) 0.2269(15) 0.034(7) Uiso 1 1 d . . .
H10B H 1.110(3) 0.568(3) 0.2172(18) 0.057(10) Uiso 1 1 d . . .
H10C H 1.197(3) 0.522(2) 0.1715(16) 0.048(9) Uiso 1 1 d . . .
C11 C 0.4493(2) 0.66588(16) 0.17280(11) 0.0157(4) Uani 1 1 d . . .
C12 C 0.4718(2) 0.60010(16) 0.13131(11) 0.0170(4) Uani 1 1 d . . .
C13 C 0.4888(2) 0.50099(16) 0.18039(12) 0.0182(4) Uani 1 1 d . . .
C14 C 0.4760(2) 0.50532(16) 0.25262(12) 0.0179(4) Uani 1 1 d . . .
C15 C 0.4518(2) 0.60701(16) 0.24829(11) 0.0164(4) Uani 1 1 d . . .
C16 C 0.4143(2) 0.77594(17) 0.14183(13) 0.0204(5) Uani 1 1 d . . .
H16A H 0.478(3) 0.8056(19) 0.1002(14) 0.025(7) Uiso 1 1 d . . .
H16B H 0.410(3) 0.8081(19) 0.1756(14) 0.022(7) Uiso 1 1 d . . .
H16C H 0.321(3) 0.7896(18) 0.1252(14) 0.029(7) Uiso 1 1 d . . .
C17 C 0.4539(3) 0.6320(2) 0.05158(13) 0.0234(5) Uani 1 1 d . . .
H17A H 0.489(3) 0.582(2) 0.0319(16) 0.045(9) Uiso 1 1 d . . .
H17B H 0.503(3) 0.690(2) 0.0234(15) 0.030(7) Uiso 1 1 d . . .
H17C H 0.360(3) 0.646(2) 0.0444(15) 0.046(8) Uiso 1 1 d . . .
C18 C 0.4930(3) 0.40627(18) 0.16325(16) 0.0263(5) Uani 1 1 d . . .
H18A H 0.497(4) 0.414(2) 0.1143(19) 0.059(11) Uiso 1 1 d . . .
H18B H 0.411(3) 0.369(2) 0.1886(17) 0.056(9) Uiso 1 1 d . . .
H18C H 0.577(3) 0.3641(19) 0.1749(14) 0.027(7) Uiso 1 1 d . . .
C19 C 0.4674(3) 0.4173(2) 0.32196(15) 0.0286(6) Uani 1 1 d . . .
H19A H 0.504(3) 0.428(2) 0.3551(16) 0.039(9) Uiso 1 1 d . . .
H19B H 0.520(3) 0.362(2) 0.3152(16) 0.039(8) Uiso 1 1 d . . .
H19C H 0.378(4) 0.398(3) 0.3359(18) 0.067(11) Uiso 1 1 d . . .
C20 C 0.4265(3) 0.6430(2) 0.31275(13) 0.0230(5) Uani 1 1 d . . .
H20A H 0.336(3) 0.639(2) 0.3319(16) 0.051(9) Uiso 1 1 d . . .
H20B H 0.442(3) 0.707(3) 0.3010(17) 0.054(10) Uiso 1 1 d . . .
H20C H 0.481(3) 0.604(2) 0.3496(15) 0.034(7) Uiso 1 1 d . . .
C21 C 1.0372(2) 0.94462(16) 0.23652(11) 0.0162(4) Uani 1 1 d . . .
C22 C 1.0190(2) 1.01106(16) 0.27718(11) 0.0172(4) Uani 1 1 d . . .
C23 C 1.0150(2) 0.95260(16) 0.35285(11) 0.0183(4) Uani 1 1 d . . .
C24 C 1.0275(2) 0.85061(16) 0.35872(11) 0.0176(4) Uani 1 1 d . . .
C25 C 1.0422(2) 0.84527(16) 0.28685(11) 0.0157(4) Uani 1 1 d . . .
C26 C 1.0645(3) 0.97189(18) 0.15471(12) 0.0205(5) Uani 1 1 d . . .
H26A H 1.032(3) 1.031(2) 0.1332(14) 0.030(7) Uiso 1 1 d . . .
H26B H 1.023(3) 0.927(2) 0.1391(15) 0.035(8) Uiso 1 1 d . . .
H26C H 1.160(3) 0.970(2) 0.1401(14) 0.039(8) Uiso 1 1 d . . .
C27 C 1.0263(3) 1.12212(18) 0.24633(15) 0.0255(5) Uani 1 1 d . . .
H27A H 1.120(3) 1.142(2) 0.2492(17) 0.061(10) Uiso 1 1 d . . .
H27B H 0.964(3) 1.155(2) 0.2687(17) 0.045(9) Uiso 1 1 d . . .
H27C H 1.008(3) 1.147(2) 0.1990(18) 0.048(9) Uiso 1 1 d . . .
C28 C 1.0324(3) 0.9920(2) 0.41252(14) 0.0280(5) Uani 1 1 d . . .
H28A H 0.991(3) 0.950(2) 0.4598(18) 0.051(9) Uiso 1 1 d . . .
H28B H 0.991(3) 1.059(2) 0.4046(17) 0.051(9) Uiso 1 1 d . . .
H28C H 1.140(3) 0.992(2) 0.4135(16) 0.050(9) Uiso 1 1 d . . .
C29 C 1.0394(3) 0.7639(2) 0.42837(14) 0.0271(5) Uani 1 1 d . . .
H29A H 1.137(4) 0.737(3) 0.4304(18) 0.071(11) Uiso 1 1 d . . .
H29B H 0.999(4) 0.709(3) 0.430(2) 0.087(14) Uiso 1 1 d . . .
H29C H 1.005(4) 0.785(3) 0.4646(19) 0.057(11) Uiso 1 1 d . . .
C30 C 1.0708(2) 0.75311(17) 0.26589(13) 0.0201(4) Uani 1 1 d . . .
H30A H 1.163(3) 0.7490(17) 0.2434(13) 0.022(6) Uiso 1 1 d . . .
H30B H 1.008(3) 0.7497(18) 0.2351(13) 0.021(6) Uiso 1 1 d . . .
H30C H 1.061(3) 0.697(2) 0.3073(14) 0.027(7) Uiso 1 1 d . . .
C31 C 0.4870(2) 0.93717(17) 0.35495(12) 0.0197(4) Uani 1 1 d . . .
C32 C 0.5403(2) 1.03110(16) 0.34271(12) 0.0204(5) Uani 1 1 d . . .
C33 C 0.6281(2) 1.02038(16) 0.39727(12) 0.0205(5) Uani 1 1 d . . .
C34 C 0.6288(2) 0.91892(16) 0.44398(11) 0.0195(4) Uani 1 1 d . . .
C35 C 0.5425(2) 0.86787(16) 0.41802(11) 0.0189(4) Uani 1 1 d . . .
C36 C 0.3851(3) 0.9170(2) 0.31175(15) 0.0271(5) Uani 1 1 d . . .
H36A H 0.430(3) 0.897(2) 0.2708(16) 0.041(8) Uiso 1 1 d . . .
H36B H 0.323(3) 0.972(3) 0.2935(17) 0.054(10) Uiso 1 1 d . . .
H36C H 0.335(3) 0.864(2) 0.3408(16) 0.046(9) Uiso 1 1 d . . .
C37 C 0.4928(3) 1.1293(2) 0.28909(15) 0.0317(6) Uani 1 1 d . . .
H37A H 0.408(3) 1.159(2) 0.3089(16) 0.045(8) Uiso 1 1 d . . .
H37B H 0.473(3) 1.122(2) 0.2453(16) 0.043(8) Uiso 1 1 d . . .
H37C H 0.557(3) 1.178(2) 0.2789(17) 0.053(10) Uiso 1 1 d . . .
C38 C 0.6873(3) 1.1046(2) 0.41005(17) 0.0314(6) Uani 1 1 d . . .
H38A H 0.755(3) 1.142(2) 0.3694(15) 0.038(8) Uiso 1 1 d . . .
H38B H 0.734(4) 1.081(3) 0.4501(19) 0.060(11) Uiso 1 1 d . . .
H38C H 0.614(4) 1.154(3) 0.4142(17) 0.061(10) Uiso 1 1 d . . .
C39 C 0.6944(3) 0.8758(3) 0.51412(14) 0.0310(6) Uani 1 1 d . . .
H39A H 0.647(4) 0.899(3) 0.549(2) 0.078(12) Uiso 1 1 d . . .
H39B H 0.791(4) 0.893(2) 0.5105(17) 0.059(10) Uiso 1 1 d . . .
H39C H 0.700(4) 0.816(3) 0.532(2) 0.086(15) Uiso 1 1 d . . .
C40 C 0.5007(3) 0.76253(19) 0.45559(14) 0.0279(5) Uani 1 1 d . . .
H40A H 0.573(3) 0.723(2) 0.4805(15) 0.040(8) Uiso 1 1 d . . .
H40B H 0.476(3) 0.737(2) 0.4224(17) 0.045(9) Uiso 1 1 d . . .
H40C H 0.416(3) 0.756(2) 0.4903(17) 0.054(10) Uiso 1 1 d . . .
C41 C 0.7550(2) 0.73091(15) 0.33603(11) 0.0174(4) Uani 1 1 d . . .
C42 C 0.7261(2) 0.77668(16) 0.16874(11) 0.0167(4) Uani 1 1 d . . .
C43 C 1.0198(3) 0.4815(2) 0.40235(14) 0.0273(5) Uani 1 1 d . . .
H43A H 1.088(3) 0.493(2) 0.3614(15) 0.035(8) Uiso 1 1 d . . .
H43B H 1.052(3) 0.421(2) 0.4395(16) 0.044(8) Uiso 1 1 d . . .
H43C H 1.024(3) 0.535(2) 0.4183(13) 0.026(7) Uiso 1 1 d . . .
C44 C 0.8421(3) 0.3570(2) 0.35540(18) 0.0314(6) Uani 1 1 d . . .
H44A H 0.765(4) 0.352(3) 0.338(2) 0.075(13) Uiso 1 1 d . . .
H44B H 0.859(5) 0.301(4) 0.392(3) 0.103(16) Uiso 1 1 d . . .
H44C H 0.914(4) 0.351(3) 0.323(2) 0.080(13) Uiso 1 1 d . . .
C45 C 0.7112(3) 0.4651(2) 0.46534(14) 0.0285(5) Uani 1 1 d . . .
H45A H 0.699(4) 0.529(3) 0.4750(19) 0.073(12) Uiso 1 1 d . . .
H45B H 0.734(3) 0.411(2) 0.5106(17) 0.043(8) Uiso 1 1 d . . .
H45C H 0.621(3) 0.452(2) 0.4586(15) 0.038(8) Uiso 1 1 d . . .
C46 C 0.7322(3) 1.15508(18) 0.12409(15) 0.0262(5) Uani 1 1 d . . .
H46A H 0.715(3) 1.155(2) 0.1715(16) 0.034(8) Uiso 1 1 d . . .
H46B H 0.688(3) 1.217(3) 0.0993(18) 0.056(10) Uiso 1 1 d . . .
H46C H 0.830(3) 1.162(2) 0.1079(14) 0.035(7) Uiso 1 1 d . . .
C47 C 0.4799(3) 1.0595(2) 0.10217(15) 0.0284(5) Uani 1 1 d . . .
H47A H 0.446(3) 0.999(2) 0.0969(15) 0.041(8) Uiso 1 1 d . . .
H47B H 0.465(3) 1.117(2) 0.0604(17) 0.045(8) Uiso 1 1 d . . .
H47C H 0.425(3) 1.074(2) 0.1413(16) 0.039(8) Uiso 1 1 d . . .
C48 C 0.7684(3) 1.02379(19) 0.02659(13) 0.0264(5) Uani 1 1 d . . .
H48A H 0.866(3) 1.018(2) 0.0272(14) 0.028(7) Uiso 1 1 d . . .
H48B H 0.750(3) 1.080(2) -0.0149(17) 0.041(8) Uiso 1 1 d . . .
H48C H 0.736(3) 0.961(3) 0.0238(18) 0.065(11) Uiso 1 1 d . . .

loop_
_atom_site_aniso_label
_atom_site_aniso_U_11
_atom_site_aniso_U_22
_atom_site_aniso_U_33
_atom_site_aniso_U_23
_atom_site_aniso_U_13
_atom_site_aniso_U_12
Sm1 0.01055(6) 0.01257(5) 0.01329(6) -0.00560(4) -0.00122(4) -0.00114(4)
Sm2 0.01195(6) 0.01370(5) 0.01213(6) -0.00600(4) -0.00053(4) -0.00181(4)
Si1 0.0208(3) 0.0145(3) 0.0183(3) -0.0031(2) -0.0044(2) -0.0020(2)
Si2 0.0196(3) 0.0154(3) 0.0156(3) -0.0043(2) -0.0044(2) -0.0006(2)
N1 0.0198(9) 0.0146(8) 0.0181(9) -0.0059(7) -0.0045(7) -0.0018(7)
N2 0.0161(9) 0.0197(9) 0.0142(8) -0.0032(7) -0.0017(7) -0.0023(7)
N3 0.0180(9) 0.0167(8) 0.0155(8) -0.0058(7) -0.0039(7) 0.0007(7)
N4 0.0144(9) 0.0205(9) 0.0125(8) -0.0029(7) -0.0012(6) -0.0013(7)
C1 0.0150(10) 0.0187(10) 0.0171(10) -0.0081(8) 0.0040(8) -0.0036(8)
C2 0.0167(10) 0.0199(10) 0.0145(10) -0.0081(8) 0.0011(8) -0.0011(8)
C3 0.0142(10) 0.0223(11) 0.0206(11) -0.0122(9) 0.0024(8) -0.0019(8)
C4 0.0170(10) 0.0184(10) 0.0208(11) -0.0102(8) 0.0011(8) -0.0012(8)
C5 0.0127(10) 0.0208(11) 0.0190(10) -0.0080(8) 0.0010(8) 0.0002(8)
C6 0.0219(12) 0.0255(12) 0.0250(12) -0.0120(10) 0.0059(10) -0.0106(10)
C7 0.0298(14) 0.0291(13) 0.0178(12) -0.0040(10) -0.0024(10) 0.0002(11)
C8 0.0251(13) 0.0339(14) 0.0262(13) -0.0205(11) 0.0023(10) -0.0066(11)
C9 0.0337(15) 0.0179(12) 0.0371(15) -0.0116(11) 0.0009(12) -0.0003(11)
C10 0.0149(12) 0.0337(14) 0.0278(13) -0.0104(11) -0.0041(9) 0.0003(10)
C11 0.0088(9) 0.0208(10) 0.0181(10) -0.0072(8) -0.0010(7) -0.0020(8)
C12 0.0119(10) 0.0208(10) 0.0197(10) -0.0078(8) -0.0029(8) -0.0029(8)
C13 0.0117(10) 0.0219(11) 0.0235(11) -0.0100(9) -0.0019(8) -0.0040(8)
C14 0.0142(10) 0.0178(10) 0.0207(11) -0.0046(8) -0.0019(8) -0.0042(8)
C15 0.0109(10) 0.0205(10) 0.0169(10) -0.0055(8) -0.0003(8) -0.0014(8)
C16 0.0174(11) 0.0203(11) 0.0243(12) -0.0079(9) -0.0055(9) 0.0013(9)
C17 0.0188(12) 0.0328(13) 0.0210(11) -0.0111(10) -0.0055(9) -0.0008(10)
C18 0.0231(13) 0.0222(12) 0.0385(15) -0.0158(11) -0.0027(11) -0.0052(10)
C19 0.0253(14) 0.0261(13) 0.0276(13) 0.0018(10) -0.0040(11) -0.0068(11)
C20 0.0181(12) 0.0333(14) 0.0192(11) -0.0124(10) -0.0011(9) 0.0020(10)
C21 0.0121(10) 0.0193(10) 0.0170(10) -0.0059(8) -0.0010(8) -0.0021(8)
C22 0.0146(10) 0.0192(10) 0.0192(10) -0.0074(8) -0.0016(8) -0.0045(8)
C23 0.0147(10) 0.0239(11) 0.0188(10) -0.0091(9) -0.0026(8) -0.0048(8)
C24 0.0137(10) 0.0218(11) 0.0162(10) -0.0039(8) -0.0032(8) -0.0031(8)
C25 0.0094(9) 0.0196(10) 0.0176(10) -0.0052(8) -0.0014(7) -0.0017(8)
C26 0.0202(12) 0.0234(12) 0.0163(11) -0.0050(9) 0.0003(9) -0.0037(9)
C27 0.0303(14) 0.0182(11) 0.0291(14) -0.0083(10) -0.0033(11) -0.0055(10)
C28 0.0302(14) 0.0368(14) 0.0241(13) -0.0169(11) -0.0056(10) -0.0062(11)
C29 0.0291(14) 0.0282(13) 0.0190(12) -0.0005(10) -0.0069(10) 0.0004(11)
C30 0.0154(11) 0.0203(11) 0.0238(12) -0.0080(9) 0.0002(9) 0.0006(9)
C31 0.0141(10) 0.0267(11) 0.0203(11) -0.0128(9) 0.0023(8) 0.0003(9)
C32 0.0199(11) 0.0205(11) 0.0217(11) -0.0118(9) 0.0041(8) 0.0011(9)
C33 0.0203(11) 0.0217(11) 0.0228(11) -0.0146(9) 0.0051(8) -0.0031(9)
C34 0.0198(11) 0.0239(11) 0.0169(10) -0.0117(9) 0.0048(8) -0.0045(9)
C35 0.0165(10) 0.0231(11) 0.0177(10) -0.0098(9) 0.0051(8) -0.0041(9)
C36 0.0157(12) 0.0387(15) 0.0322(14) -0.0187(12) -0.0018(10) -0.0033(11)
C37 0.0372(16) 0.0253(13) 0.0287(14) -0.0103(11) 0.0032(11) 0.0078(12)
C38 0.0329(15) 0.0287(13) 0.0395(16) -0.0222(12) 0.0055(12) -0.0093(11)
C39 0.0311(15) 0.0458(17) 0.0174(12) -0.0124(12) -0.0014(10) -0.0041(12)
C40 0.0351(15) 0.0248(12) 0.0235(13) -0.0112(10) 0.0103(11) -0.0105(11)
C41 0.0175(11) 0.0163(10) 0.0178(10) -0.0046(8) -0.0002(8) -0.0044(8)
C42 0.0157(10) 0.0180(10) 0.0160(10) -0.0042(8) -0.0034(8) -0.0019(8)
C43 0.0288(14) 0.0259(13) 0.0238(13) -0.0010(10) -0.0101(10) -0.0020(10)
C44 0.0334(15) 0.0206(12) 0.0429(16) -0.0140(11) -0.0038(13) -0.0034(11)
C45 0.0323(14) 0.0260(13) 0.0211(12) -0.0009(10) -0.0007(10) -0.0032(11)
C46 0.0304(14) 0.0208(12) 0.0295(14) -0.0102(10) -0.0037(11) -0.0039(10)
C47 0.0238(13) 0.0261(13) 0.0328(14) -0.0043(11) -0.0117(11) 0.0024(10)
C48 0.0366(15) 0.0250(12) 0.0164(11) -0.0048(9) -0.0046(10) -0.0025(11)

loop_
_atom_type_symbol
_atom_type_description
_atom_type_scat_dispersion_real
_atom_type_scat_dispersion_imag
_atom_type_scat_source
C C 0.0033 0.0016 'International Tables Vol C Tables 4.2.6.8 and 6.1.1.4'
H H 0.0000 0.0000 'International Tables Vol C Tables 4.2.6.8 and 6.1.1.4'
N N 0.0061 0.0033 'International Tables Vol C Tables 4.2.6.8 and 6.1.1.4'
Si Si 0.0817 0.0704 'International Tables Vol C Tables 4.2.6.8 and 6.1.1.4'
Sm Sm -0.1638 3.4418 'International Tables Vol C Tables 4.2.6.8 and 6.1.1.4'

loop_
_geom_angle_atom_site_label_1
_geom_angle_atom_site_label_2
_geom_angle_atom_site_label_3
_geom_angle
_geom_angle_site_symmetry_1
_geom_angle_site_symmetry_3
_geom_angle_publ_flag
Cnt1 Sm1 N1 115.1 . . ?
Cnt1 Sm1 C42 101.7 . . ?
Cnt2 Sm1 N1 108.1 . . ?
Cnt2 Sm1 C42 101.1 . . ?
Cnt1 Sm1 Cnt2 133.1 . . ?
Cnt3 Sm2 N3 107.4 . . ?
Cnt3 Sm2 C41 99.5 . . ?
Cnt4 Sm2 N3 111.4 . . ?
Cnt4 Sm2 C41 103.1 . . ?
Cnt3 Sm2 Cnt4 136.0 . . ?
N1 Sm1 C42 82.34(6) . . ?
N1 Sm1 C4 106.10(6) . . ?
C42 Sm1 C4 126.59(7) . . ?
N1 Sm1 C11 111.31(6) . . ?
C42 Sm1 C11 75.68(6) . . ?
C4 Sm1 C11 138.93(6) . . ?
N1 Sm1 C15 84.75(6) . . ?
C42 Sm1 C15 85.91(7) . . ?
C4 Sm1 C15 146.31(7) . . ?
C11 Sm1 C15 30.48(6) . . ?
N1 Sm1 C5 88.82(6) . . ?
C42 Sm1 C5 100.62(7) . . ?
C4 Sm1 C5 30.20(6) . . ?
C11 Sm1 C5 158.49(6) . . ?
C15 Sm1 C5 170.16(6) . . ?
N1 Sm1 C1 103.68(6) . . ?
C42 Sm1 C1 76.95(7) . . ?
C4 Sm1 C1 49.67(6) . . ?
C11 Sm1 C1 131.52(6) . . ?
C15 Sm1 C1 159.53(6) . . ?
C5 Sm1 C1 30.07(6) . . ?
N1 Sm1 C14 88.34(6) . . ?
C42 Sm1 C14 116.09(7) . . ?
C4 Sm1 C14 116.77(7) . . ?
C11 Sm1 C14 49.86(6) . . ?
C15 Sm1 C14 30.19(6) . . ?
C5 Sm1 C14 142.41(6) . . ?
C1 Sm1 C14 163.71(7) . . ?
N1 Sm1 C12 134.02(6) . . ?
C42 Sm1 C12 99.13(6) . . ?
C4 Sm1 C12 109.06(7) . . ?
C11 Sm1 C12 30.17(6) . . ?
C15 Sm1 C12 49.90(6) . . ?
C5 Sm1 C12 134.81(6) . . ?
C1 Sm1 C12 121.55(6) . . ?
C14 Sm1 C12 49.49(6) . . ?
N1 Sm1 C2 133.65(6) . . ?
C42 Sm1 C2 85.91(6) . . ?
C4 Sm1 C2 49.73(6) . . ?
C11 Sm1 C2 108.78(6) . . ?
C15 Sm1 C2 138.91(6) . . ?
C5 Sm1 C2 49.73(6) . . ?
C1 Sm1 C2 30.04(6) . . ?
C14 Sm1 C2 136.34(6) . . ?
C12 Sm1 C2 92.05(6) . . ?
N1 Sm1 C3 135.82(6) . . ?
C42 Sm1 C3 115.70(7) . . ?
C4 Sm1 C3 30.23(6) . . ?
C11 Sm1 C3 112.19(6) . . ?
C15 Sm1 C3 133.64(6) . . ?
C5 Sm1 C3 49.74(6) . . ?
C1 Sm1 C3 49.45(6) . . ?
C14 Sm1 C3 114.28(6) . . ?
C12 Sm1 C3 85.07(6) . . ?
C2 Sm1 C3 29.89(6) . . ?
N1 Sm1 C13 116.95(6) . . ?
C42 Sm1 C13 125.33(6) . . ?
C4 Sm1 C13 98.11(7) . . ?
C11 Sm1 C13 49.75(6) . . ?
C15 Sm1 C13 49.82(7) . . ?
C5 Sm1 C13 128.30(7) . . ?
C1 Sm1 C13 134.80(6) . . ?
C14 Sm1 C13 29.98(6) . . ?
C12 Sm1 C13 29.91(6) . . ?
C2 Sm1 C13 106.38(6) . . ?
C3 Sm1 C13 86.31(6) . . ?
N3 Sm2 C41 85.81(6) . . ?
N3 Sm2 C24 125.62(6) . . ?
C41 Sm2 C24 81.98(7) . . ?
N3 Sm2 C25 95.36(6) . . ?
C41 Sm2 C25 75.16(7) . . ?
C24 Sm2 C25 30.33(6) . . ?
N3 Sm2 C32 92.53(6) . . ?
C41 Sm2 C32 121.23(7) . . ?
C24 Sm2 C32 138.25(7) . . ?
C25 Sm2 C32 162.37(7) . . ?
N3 Sm2 C33 121.57(6) . . ?
C41 Sm2 C33 125.57(7) . . ?
C24 Sm2 C33 108.26(7) . . ?
C25 Sm2 C33 136.34(7) . . ?
C32 Sm2 C33 30.16(6) . . ?
N3 Sm2 C34 136.97(6) . . ?
C41 Sm2 C34 96.92(7) . . ?
C24 Sm2 C34 97.15(7) . . ?
C25 Sm2 C34 126.96(6) . . ?
C32 Sm2 C34 49.64(6) . . ?
C33 Sm2 C34 30.22(6) . . ?
N3 Sm2 C31 87.30(6) . . ?
C41 Sm2 C31 91.22(7) . . ?
C24 Sm2 C31 145.39(6) . . ?
C25 Sm2 C31 165.85(7) . . ?
C32 Sm2 C31 30.17(7) . . ?
C33 Sm2 C31 50.00(7) . . ?
C34 Sm2 C31 49.82(7) . . ?
N3 Sm2 C35 112.42(6) . . ?
C41 Sm2 C35 77.15(7) . . ?
C24 Sm2 C35 115.90(6) . . ?
C25 Sm2 C35 138.80(6) . . ?
C32 Sm2 C35 49.62(6) . . ?
C33 Sm2 C35 49.79(7) . . ?
C34 Sm2 C35 29.99(6) . . ?
C31 Sm2 C35 30.21(6) . . ?
N3 Sm2 C21 81.49(6) . . ?
C41 Sm2 C21 100.76(7) . . ?
C24 Sm2 C21 49.81(6) . . ?
C25 Sm2 C21 30.20(6) . . ?
C32 Sm2 C21 137.11(6) . . ?
C33 Sm2 C21 127.16(7) . . ?
C34 Sm2 C21 138.83(6) . . ?
C31 Sm2 C21 162.88(6) . . ?
C35 Sm2 C21 165.51(6) . . ?
N3 Sm2 C23 129.34(6) . . ?
C41 Sm2 C23 111.79(7) . . ?
C24 Sm2 C23 30.09(6) . . ?
C25 Sm2 C23 49.71(7) . . ?
C32 Sm2 C23 113.79(7) . . ?
C33 Sm2 C23 87.12(7) . . ?
C34 Sm2 C23 89.47(7) . . ?
C31 Sm2 C23 136.24(6) . . ?
C35 Sm2 C23 117.64(6) . . ?
C21 Sm2 C23 49.43(6) . . ?
N3 Sm2 C22 100.60(6) . . ?
C41 Sm2 C22 124.81(7) . . ?
C24 Sm2 C22 49.80(6) . . ?
C25 Sm2 C22 49.75(6) . . ?
C32 Sm2 C22 113.23(7) . . ?
C33 Sm2 C22 97.39(7) . . ?
C34 Sm2 C22 112.14(7) . . ?
C31 Sm2 C22 143.34(7) . . ?
C35 Sm2 C22 142.13(7) . . ?
C21 Sm2 C22 29.90(6) . . ?
C23 Sm2 C22 30.02(6) . . ?
N1 Si1 C44 106.37(12) . . ?
N1 Si1 C43 112.13(10) . . ?
C44 Si1 C43 109.05(14) . . ?
N1 Si1 C45 108.77(10) . . ?
C44 Si1 C45 112.47(14) . . ?
C43 Si1 C45 108.11(13) . . ?
N3 Si2 C46 106.43(10) . . ?
N3 Si2 C48 109.61(10) . . ?
C46 Si2 C48 111.06(12) . . ?
N3 Si2 C47 111.72(10) . . ?
C46 Si2 C47 110.57(13) . . ?
C48 Si2 C47 107.49(13) . . ?
N2 N1 Si1 110.87(13) . . ?
N2 N1 Sm1 113.27(12) . . ?
Si1 N1 Sm1 135.66(9) . . ?
C41 N2 N1 177.8(2) . . ?
N4 N3 Si2 112.69(13) . . ?
N4 N3 Sm2 110.72(12) . . ?
Si2 N3 Sm2 136.47(9) . . ?
C42 N4 N3 177.4(2) . . ?
C5 C1 C2 108.17(19) . . ?
C5 C1 C6 126.8(2) . . ?
C2 C1 C6 124.3(2) . . ?
C5 C1 Sm1 74.30(12) . . ?
C2 C1 Sm1 75.14(12) . . ?
C6 C1 Sm1 124.46(15) . . ?
C3 C2 C1 108.04(18) . . ?
C3 C2 C7 127.3(2) . . ?
C1 C2 C7 124.5(2) . . ?
C3 C2 Sm1 75.31(12) . . ?
C1 C2 Sm1 74.82(12) . . ?
C7 C2 Sm1 119.59(15) . . ?
C2 C3 C4 107.60(18) . . ?
C2 C3 C8 127.0(2) . . ?
C4 C3 C8 124.0(2) . . ?
C2 C3 Sm1 74.80(12) . . ?
C4 C3 Sm1 73.21(12) . . ?
C8 C3 Sm1 128.16(15) . . ?
C5 C4 C3 108.38(18) . . ?
C5 C4 C9 126.6(2) . . ?
C3 C4 C9 124.3(2) . . ?
C5 C4 Sm1 75.50(12) . . ?
C3 C4 Sm1 76.56(12) . . ?
C9 C4 Sm1 122.04(16) . . ?
C4 C5 C1 107.77(19) . . ?
C4 C5 C10 126.4(2) . . ?
C1 C5 C10 125.5(2) . . ?
C4 C5 Sm1 74.29(12) . . ?
C1 C5 Sm1 75.63(12) . . ?
C10 C5 Sm1 121.04(15) . . ?
C12 C11 C15 107.89(18) . . ?
C12 C11 C16 124.65(19) . . ?
C15 C11 C16 127.2(2) . . ?
C12 C11 Sm1 75.95(12) . . ?
C15 C11 Sm1 74.77(11) . . ?
C16 C11 Sm1 120.17(14) . . ?
C13 C12 C11 108.32(18) . . ?
C13 C12 C17 127.3(2) . . ?
C11 C12 C17 123.59(19) . . ?
C13 C12 Sm1 75.58(12) . . ?
C11 C12 Sm1 73.89(11) . . ?
C17 C12 Sm1 124.73(14) . . ?
C12 C13 C14 107.79(19) . . ?
C12 C13 C18 127.2(2) . . ?
C14 C13 C18 124.2(2) . . ?
C12 C13 Sm1 74.51(12) . . ?
C14 C13 Sm1 74.42(12) . . ?
C18 C13 Sm1 125.26(15) . . ?
C15 C14 C13 108.35(18) . . ?
C15 C14 C19 125.5(2) . . ?
C13 C14 C19 125.5(2) . . ?
C15 C14 Sm1 73.94(12) . . ?
C13 C14 Sm1 75.60(12) . . ?
C19 C14 Sm1 123.56(15) . . ?
C14 C15 C11 107.65(19) . . ?
C14 C15 C20 125.03(19) . . ?
C11 C15 C20 127.2(2) . . ?
C14 C15 Sm1 75.86(12) . . ?
C11 C15 Sm1 74.75(11) . . ?
C20 C15 Sm1 117.81(14) . . ?
C22 C21 C25 108.20(18) . . ?
C22 C21 C26 126.77(19) . . ?
C25 C21 C26 124.6(2) . . ?
C22 C21 Sm2 75.40(12) . . ?
C25 C21 Sm2 73.84(12) . . ?
C26 C21 Sm2 122.45(14) . . ?
C21 C22 C23 107.72(18) . . ?
C21 C22 C27 126.3(2) . . ?
C23 C22 C27 125.3(2) . . ?
C21 C22 Sm2 74.70(12) . . ?
C23 C22 Sm2 74.70(12) . . ?
C27 C22 Sm2 123.86(15) . . ?
C24 C23 C22 108.13(18) . . ?
C24 C23 C28 125.4(2) . . ?
C22 C23 C28 124.7(2) . . ?
C24 C23 Sm2 73.54(12) . . ?
C22 C23 Sm2 75.27(12) . . ?
C28 C23 Sm2 129.02(16) . . ?
C23 C24 C25 108.12(18) . . ?
C23 C24 C29 125.5(2) . . ?
C25 C24 C29 126.1(2) . . ?
C23 C24 Sm2 76.38(12) . . ?
C25 C24 Sm2 75.13(11) . . ?
C29 C24 Sm2 119.83(15) . . ?
C24 C25 C21 107.80(19) . . ?
C24 C25 C30 126.92(19) . . ?
C21 C25 C30 125.08(19) . . ?
C24 C25 Sm2 74.54(12) . . ?
C21 C25 Sm2 75.95(12) . . ?
C30 C25 Sm2 119.60(14) . . ?
C32 C31 C35 107.21(19) . . ?
C32 C31 C36 125.9(2) . . ?
C35 C31 C36 126.8(2) . . ?
C32 C31 Sm2 74.53(12) . . ?
C35 C31 Sm2 74.91(12) . . ?
C36 C31 Sm2 118.89(15) . . ?
C33 C32 C31 108.79(19) . . ?
C33 C32 C37 124.8(2) . . ?
C31 C32 C37 125.7(2) . . ?
C33 C32 Sm2 75.04(12) . . ?
C31 C32 Sm2 75.30(12) . . ?
C37 C32 Sm2 123.81(15) . . ?
C32 C33 C34 107.44(19) . . ?
C32 C33 C38 125.2(2) . . ?
C34 C33 C38 126.6(2) . . ?
C32 C33 Sm2 74.80(12) . . ?
C34 C33 Sm2 75.09(12) . . ?
C38 C33 Sm2 123.79(16) . . ?
C35 C34 C33 108.21(19) . . ?
C35 C34 C39 125.3(2) . . ?
C33 C34 C39 126.1(2) . . ?
C35 C34 Sm2 75.08(12) . . ?
C33 C34 Sm2 74.69(12) . . ?
C39 C34 Sm2 122.11(16) . . ?
C34 C35 C31 108.35(19) . . ?
C34 C35 C40 126.0(2) . . ?
C31 C35 C40 125.2(2) . . ?
C34 C35 Sm2 74.93(12) . . ?
C31 C35 Sm2 74.88(12) . . ?
C40 C35 Sm2 122.33(15) . . ?
N2 C41 Sm2 157.90(17) . . ?
N4 C42 Sm1 166.31(17) . . ?

loop_
_geom_bond_atom_site_label_1
_geom_bond_atom_site_label_2
_geom_bond_distance
_geom_bond_site_symmetry_2
_geom_bond_publ_flag
Sm1 Cnt1 2.454 . ?
Sm1 Cnt2 2.453 . ?
Sm2 Cnt3 2.452 . ?
Sm2 Cnt4 2.449 . ?
Sm1 N1 2.4979(17) . ?
Sm1 C42 2.524(2) . ?
Sm1 C4 2.709(2) . ?
Sm1 C11 2.717(2) . ?
Sm1 C15 2.717(2) . ?
Sm1 C5 2.725(2) . ?
Sm1 C1 2.742(2) . ?
Sm1 C14 2.742(2) . ?
Sm1 C12 2.744(2) . ?
Sm1 C2 2.746(2) . ?
Sm1 C3 2.752(2) . ?
Sm1 C13 2.757(2) . ?
Sm2 N3 2.4749(17) . ?
Sm2 C41 2.536(2) . ?
Sm2 C24 2.709(2) . ?
Sm2 C25 2.717(2) . ?
Sm2 C32 2.724(2) . ?
Sm2 C33 2.727(2) . ?
Sm2 C34 2.732(2) . ?
Sm2 C31 2.734(2) . ?
Sm2 C35 2.734(2) . ?
Sm2 C21 2.744(2) . ?
Sm2 C23 2.746(2) . ?
Sm2 C22 2.753(2) . ?
Si1 N1 1.7576(18) . ?
Si1 C44 1.863(3) . ?
Si1 C43 1.867(3) . ?
Si1 C45 1.869(3) . ?
Si2 N3 1.7595(17) . ?
Si2 C46 1.861(3) . ?
Si2 C48 1.862(3) . ?
Si2 C47 1.864(3) . ?
N1 N2 1.329(2) . ?
N2 C41 1.170(3) . ?
N3 N4 1.327(2) . ?
N4 C42 1.168(3) . ?
C1 C5 1.418(3) . ?
C1 C2 1.422(3) . ?
C1 C6 1.496(3) . ?
C2 C3 1.418(3) . ?
C2 C7 1.500(3) . ?
C3 C4 1.425(3) . ?
C3 C8 1.501(3) . ?
C4 C5 1.416(3) . ?
C4 C9 1.505(3) . ?
C5 C10 1.502(3) . ?
C11 C12 1.421(3) . ?
C11 C15 1.428(3) . ?
C11 C16 1.498(3) . ?
C12 C13 1.420(3) . ?
C12 C17 1.499(3) . ?
C13 C14 1.422(3) . ?
C13 C18 1.500(3) . ?
C14 C15 1.422(3) . ?
C14 C19 1.498(3) . ?
C15 C20 1.498(3) . ?
C21 C22 1.418(3) . ?
C21 C25 1.423(3) . ?
C21 C26 1.499(3) . ?
C22 C23 1.424(3) . ?
C22 C27 1.497(3) . ?
C23 C24 1.416(3) . ?
C23 C28 1.499(3) . ?
C24 C25 1.420(3) . ?
C24 C29 1.503(3) . ?
C25 C30 1.496(3) . ?
C31 C32 1.420(3) . ?
C31 C35 1.425(3) . ?
C31 C36 1.499(3) . ?
C32 C33 1.418(3) . ?
C32 C37 1.506(3) . ?
C33 C34 1.423(3) . ?
C33 C38 1.498(3) . ?
C34 C35 1.415(3) . ?
C34 C39 1.503(3) . ?
C35 C40 1.500(3) . ?
